data_1507204
loop_
_publ_author_name
'Castillo, Rafael R.'
'Aquino, Maurizio'
'Gandara, Zoila'
'Safir, Imad'
'Elkhayat, Zobida'
'Retailleau, Pascal'
'Arseniyadis, Sim\'eon'

_publ_section_title
;
 Diverging Pathways to Topologically Complex Polycyclic Bis-acetals and
 Their Ring System Interchange.
;
_journal_issue 6
_journal_name_full 'Organic letters'
_journal_page_first 1628
_journal_page_last 1631
_journal_paper_doi 10.1021/ol300388b
_journal_volume 14
_journal_year 2012
_chemical_formula_moiety 'C21 H26 O4'
_chemical_formula_sum 'C21 H26 O4'
_chemical_formula_weight 342.42
_chemical_name_systematic
; 
 rac-(1S)-1-((2S,2aS,8R,12bR)-11-methoxy-2,3,4,5,6,7,8,12b-octahydro-
 2a,8-epoxynaphtho[1,2-c]isobenzofuran-2-yl)but-3-en-1-ol 
;
_space_group_IT_number 14
_symmetry_cell_setting monoclinic
_symmetry_space_group_name_Hall '-P 2ybc'
_symmetry_space_group_name_H-M 'P 1 21/c 1'
_atom_sites_solution_hydrogens geom
_atom_sites_solution_primary direct
_atom_sites_solution_secondary difmap
_audit_creation_method SHELXL-97
_cell_angle_alpha 90.00
_cell_angle_beta 126.525(5)
_cell_angle_gamma 90.00
_cell_formula_units_Z 4
_cell_length_a 13.0857(4)
_cell_length_b 7.8334(2)
_cell_length_c 20.9658(16)
_cell_measurement_reflns_used 6038
_cell_measurement_temperature 293(2)
_cell_measurement_theta_max 68.3
_cell_measurement_theta_min 6.6
_cell_volume 1727.02(19)
_computing_cell_refinement 'CrystalClear-SM Expert 2.0 r4 (Rigaku, 2009)'
_computing_data_collection 'CrystalClear-SM Expert 2.0 r4 (Rigaku, 2009)'
_computing_data_reduction 'CrystalClear-SM Expert 2.0 r4 (Rigaku, 2009)'
_computing_molecular_graphics 'PLATON (Spek, 2003)'
_computing_publication_material 'SHELXL97 (Sheldrick, 2008)'
_computing_structure_refinement 'SHELXL97 (Sheldrick, 2008); CRYSTALBUILDER (Welter, 2006)'
_computing_structure_solution 'SHELXS97 (Sheldrick, 2008)'
_diffrn_ambient_temperature 293(2)
_diffrn_detector_type 'RAPID II large area curved imaging plate detector '
_diffrn_measured_fraction_theta_full 0.971
_diffrn_measured_fraction_theta_max 0.971
_diffrn_measurement_details
;
scan:
    Number of images: 36
               Slice: 20.0000 - 200.0000
         Image width: 5.0000
            Exp time: 180.0000
       Rotation axis: Omega
               Omega: 0.0000
                 Chi: 0.0000
                 Phi: 0.0000
                 XTD: 127.4000
              2theta: 0.0000
scan:
    Number of images: 36
               Slice: 20.0000 - 200.0000
         Image width: 5.0000
            Exp time: 180.0000
       Rotation axis: Omega
               Omega: 0.0000
                 Chi: 54.0000
                 Phi: 270.0000
                 XTD: 127.4000
              2theta: 0.0000
scan:
    Number of images: 33
               Slice: 20.0000 - 185.0000
         Image width: 5.0000
            Exp time: 180.0000
       Rotation axis: Omega
               Omega: 0.0000
                 Chi: 54.0000
                 Phi: 0.0000
                 XTD: 127.4000
              2theta: 0.0000
scan:
    Number of images: 33
               Slice: 20.0000 - 185.0000
         Image width: 5.0000
            Exp time: 180.0000
       Rotation axis: Omega
               Omega: 0.0000
                 Chi: 54.0000
                 Phi: 180.0000
                 XTD: 127.4000
              2theta: 0.0000

;
_diffrn_measurement_device_type 'Rigaku rapid II RAXIS conversion'
_diffrn_measurement_method 'profile data from \w-scans'
_diffrn_orient_matrix_type FS_PROCESS
_diffrn_orient_matrix_UB_11 -0.002810
_diffrn_orient_matrix_UB_12 0.009669
_diffrn_orient_matrix_UB_13 -0.059183
_diffrn_orient_matrix_UB_21 0.025804
_diffrn_orient_matrix_UB_22 0.119935
_diffrn_orient_matrix_UB_23 0.004219
_diffrn_orient_matrix_UB_31 0.071929
_diffrn_orient_matrix_UB_32 -0.042649
_diffrn_orient_matrix_UB_33 -0.001552
_diffrn_radiation_monochromator graphite
_diffrn_radiation_source 'fine-focus sealed tube'
_diffrn_radiation_type CuK\a
_diffrn_radiation_wavelength 1.54187
_diffrn_reflns_av_R_equivalents 0.0466
_diffrn_reflns_av_sigmaI/netI 0.0368
_diffrn_reflns_limit_h_max 13
_diffrn_reflns_limit_h_min -15
_diffrn_reflns_limit_k_max 6
_diffrn_reflns_limit_k_min -9
_diffrn_reflns_limit_l_max 25
_diffrn_reflns_limit_l_min -24
_diffrn_reflns_number 14984
_diffrn_reflns_theta_full 68.20
_diffrn_reflns_theta_max 68.20
_diffrn_reflns_theta_min 6.59
_exptl_absorpt_coefficient_mu 0.723
_exptl_absorpt_correction_T_max 1.000
_exptl_absorpt_correction_T_min 0.809
_exptl_absorpt_correction_type multi-scan
_exptl_absorpt_process_details 'Fs_process (Rigaku, 2009)'
_exptl_crystal_colour colourless
_exptl_crystal_density_diffrn 1.317
_exptl_crystal_density_method 'not measured'
_exptl_crystal_description parallelepiped
_exptl_crystal_F_000 736
_exptl_crystal_size_max 0.35
_exptl_crystal_size_mid 0.20
_exptl_crystal_size_min 0.13
_refine_diff_density_max 0.184
_refine_diff_density_min -0.243
_refine_diff_density_rms 0.052
_refine_ls_extinction_method none
_refine_ls_goodness_of_fit_ref 1.145
_refine_ls_hydrogen_treatment constr
_refine_ls_matrix_type full
_refine_ls_number_parameters 236
_refine_ls_number_reflns 3069
_refine_ls_number_restraints 0
_refine_ls_restrained_S_all 1.145
_refine_ls_R_factor_all 0.0592
_refine_ls_R_factor_gt 0.0452
_refine_ls_shift/su_max 0.000
_refine_ls_shift/su_mean 0.000
_refine_ls_structure_factor_coef Fsqd
_refine_ls_weighting_details 'calc w=1/[\s^2^(Fo^2^)+(0.0473P)^2^+0.7963P] where P=(Fo^2^+2Fc^2^)/3'
_refine_ls_weighting_scheme calc
_refine_ls_wR_factor_gt 0.1091
_refine_ls_wR_factor_ref 0.1295
_reflns_number_gt 2367
_reflns_number_total 3069
_reflns_threshold_expression >2sigma(I)
_cod_data_source_file ol300388b_si_003.cif
_cod_data_source_block compound_11h
_cod_depositor_comments
;
The following automatic conversions were performed:

'_exptl_absorpt_correction_type' value 'Multi-scan' changed to
'multi-scan' according to
/home/saulius/struct/CIF-dictionaries/cif_core.dic dictionary named
'cif_core.dic' version 2.4.1 from 2010-06-29.

Automatic conversion script
Id: cif_fix_values 1715 2011-07-08 13:25:40Z adriana 
;
_cod_original_cell_volume 1727.02(15)
_cod_original_sg_symbol_H-M 'P 21/c'
_cod_database_code 1507204

loop_
_symmetry_equiv_pos_as_xyz
'x, y, z'
'-x, y+1/2, -z+1/2'
'-x, -y, -z'
'x, -y-1/2, z-1/2'

loop_
_atom_site_label
_atom_site_type_symbol
_atom_site_fract_x
_atom_site_fract_y
_atom_site_fract_z
_atom_site_U_iso_or_equiv
_atom_site_adp_type
_atom_site_occupancy
_atom_site_symmetry_multiplicity
_atom_site_calc_flag
_atom_site_refinement_flags
_atom_site_disorder_assembly
_atom_site_disorder_group
O1 O 0.33440(11) -0.45365(17) 0.02208(7) 0.0311(3) Uani 1 1 d . . .
O2 O 0.40120(13) -0.54652(18) -0.10292(9) 0.0418(4) Uani 1 1 d . . .
H2 H 0.4800 -0.5597 -0.0778 0.063 Uiso 1 1 d R . .
O3 O 0.16431(13) -0.73788(17) -0.08827(8) 0.0353(4) Uani 1 1 d . . .
O4 O 0.19524(14) -1.09602(18) 0.14165(9) 0.0432(4) Uani 1 1 d . . .
C1 C 0.15504(18) -0.3733(3) 0.01512(11) 0.0320(5) Uani 1 1 d . . .
H1A H 0.1554 -0.2507 0.0085 0.038 Uiso 1 1 calc R . .
H1B H 0.1034 -0.4005 0.0329 0.038 Uiso 1 1 calc R . .
C2 C 0.28943(18) -0.4451(2) 0.07094(11) 0.0314(5) Uani 1 1 d . . .
H2A H 0.3436 -0.3709 0.1171 0.038 Uiso 1 1 calc R . .
C3 C 0.35217(18) -0.6753(2) -0.07987(12) 0.0339(5) Uani 1 1 d . A .
H3 H 0.4097 -0.6907 -0.0222 0.041 Uiso 1 1 calc R . .
C4 C 0.22496(17) -0.6085(2) -0.10370(11) 0.0277(4) Uani 1 1 d . . .
H4 H 0.1713 -0.5862 -0.1609 0.033 Uiso 1 1 calc R . .
C5 C 0.22625(17) -0.4474(2) -0.06173(11) 0.0303(5) Uani 1 1 d . . .
C6 C 0.22957(18) -0.2784(3) -0.09693(12) 0.0344(5) Uani 1 1 d . . .
H6A H 0.2930 -0.2860 -0.1069 0.041 Uiso 1 1 calc R . .
H6B H 0.2554 -0.1882 -0.0584 0.041 Uiso 1 1 calc R . .
C7 C 0.1016(2) -0.2308(3) -0.17425(13) 0.0419(5) Uani 1 1 d . . .
H7A H 0.1075 -0.1185 -0.1913 0.050 Uiso 1 1 calc R . .
H7B H 0.0805 -0.3121 -0.2153 0.050 Uiso 1 1 calc R . .
C8 C -0.0026(2) -0.2307(3) -0.16256(13) 0.0426(5) Uani 1 1 d . . .
H8A H -0.0830 -0.1997 -0.2119 0.051 Uiso 1 1 calc R . .
H8B H 0.0170 -0.1465 -0.1228 0.051 Uiso 1 1 calc R . .
C9 C -0.01432(18) -0.4064(3) -0.13618(12) 0.0359(5) Uani 1 1 d . . .
H9A H -0.0427 -0.4876 -0.1786 0.043 Uiso 1 1 calc R . .
H9B H -0.0785 -0.4017 -0.1268 0.043 Uiso 1 1 calc R . .
C10 C 0.11122(17) -0.4698(2) -0.06053(11) 0.0297(4) Uani 1 1 d . . .
C11 C 0.11009(17) -0.6654(2) -0.05107(11) 0.0296(4) Uani 1 1 d . . .
H11 H 0.0217 -0.7038 -0.0800 0.035 Uiso 1 1 calc R . .
C12 C 0.18398(17) -0.7265(2) 0.03416(11) 0.0281(4) Uani 1 1 d . . .
C13 C 0.27892(17) -0.6201(2) 0.09531(11) 0.0298(4) Uani 1 1 d . . .
C14 C 0.34593(18) -0.6763(3) 0.17331(12) 0.0343(5) Uani 1 1 d . . .
H14 H 0.4080 -0.6061 0.2140 0.041 Uiso 1 1 calc R . .
C15 C 0.32250(18) -0.8344(3) 0.19197(12) 0.0343(5) Uani 1 1 d . . .
H15 H 0.3688 -0.8703 0.2445 0.041 Uiso 1 1 calc R . .
C16 C 0.22894(19) -0.9388(2) 0.13120(12) 0.0329(5) Uani 1 1 d . . .
C17 C 0.16050(18) -0.8837(2) 0.05250(11) 0.0305(4) Uani 1 1 d . . .
H17 H 0.0983 -0.9540 0.0120 0.037 Uiso 1 1 calc R . .
C18 C 0.2661(2) -1.1625(3) 0.22000(14) 0.0544(7) Uani 1 1 d . . .
H18A H 0.3535 -1.1755 0.2401 0.082 Uiso 1 1 calc R . .
H18B H 0.2321 -1.2715 0.2194 0.082 Uiso 1 1 calc R . .
H18C H 0.2607 -1.0854 0.2535 0.082 Uiso 1 1 calc R . .
C19 C 0.3385(2) -0.8435(3) -0.12084(15) 0.0457(6) Uani 1 1 d . . .
H19A H 0.2690 -0.8335 -0.1769 0.055 Uiso 0.534(12) 1 calc PR A 1
H19B H 0.3166 -0.9327 -0.0988 0.055 Uiso 0.534(12) 1 calc PR A 1
H19C H 0.2783 -0.9160 -0.1209 0.055 Uiso 0.466(12) 1 calc PR A 2
H19D H 0.3049 -0.8211 -0.1756 0.055 Uiso 0.466(12) 1 calc PR A 2
C20 C 0.4599(4) -0.8964(7) -0.1120(4) 0.0371(16) Uani 0.534(12) 1 d P A 1
H20 H 0.5132 -0.8112 -0.1077 0.044 Uiso 0.534(12) 1 calc PR A 1
C21 C 0.4908(6) -1.0546(10) -0.1103(5) 0.0464(17) Uani 0.534(12) 1 d P A 1
H21A H 0.4389 -1.1417 -0.1145 0.056 Uiso 0.534(12) 1 calc PR A 1
H21B H 0.5650 -1.0808 -0.1048 0.056 Uiso 0.534(12) 1 calc PR A 1
C20B C 0.4611(5) -0.9337(9) -0.0811(5) 0.0442(17) Uiso 0.466(12) 1 d P A 2
H20B H 0.5133 -0.9384 -0.0260 0.053 Uiso 0.466(12) 1 calc PR A 2
C21B C 0.4998(12) -1.0053(15) -0.1174(8) 0.075(4) Uiso 0.466(12) 1 d P A 2
H21C H 0.4498 -1.0029 -0.1726 0.090 Uiso 0.466(12) 1 calc PR A 2
H21D H 0.5782 -1.0603 -0.0889 0.090 Uiso 0.466(12) 1 calc PR A 2

loop_
_atom_site_aniso_label
_atom_site_aniso_U_11
_atom_site_aniso_U_22
_atom_site_aniso_U_33
_atom_site_aniso_U_23
_atom_site_aniso_U_13
_atom_site_aniso_U_12
O1 0.0265(7) 0.0365(8) 0.0290(7) -0.0044(6) 0.0157(6) -0.0045(5)
O2 0.0284(7) 0.0416(8) 0.0536(9) 0.0028(7) 0.0234(7) 0.0001(6)
O3 0.0434(8) 0.0323(8) 0.0443(8) -0.0111(6) 0.0337(7) -0.0103(6)
O4 0.0513(9) 0.0358(8) 0.0397(8) 0.0023(6) 0.0256(7) -0.0062(7)
C1 0.0302(10) 0.0317(10) 0.0376(11) -0.0025(9) 0.0222(9) 0.0002(8)
C2 0.0310(10) 0.0315(10) 0.0292(10) -0.0076(8) 0.0165(9) -0.0048(8)
C3 0.0300(10) 0.0311(10) 0.0334(11) -0.0028(8) 0.0149(9) -0.0008(8)
C4 0.0258(9) 0.0305(10) 0.0306(10) -0.0023(8) 0.0189(8) -0.0040(7)
C5 0.0269(10) 0.0308(10) 0.0275(10) -0.0021(8) 0.0131(8) -0.0026(8)
C6 0.0335(11) 0.0349(11) 0.0434(12) -0.0006(9) 0.0275(10) -0.0022(8)
C7 0.0448(12) 0.0397(12) 0.0411(12) 0.0061(10) 0.0255(11) 0.0003(10)
C8 0.0360(11) 0.0425(13) 0.0389(12) 0.0065(10) 0.0166(10) 0.0074(9)
C9 0.0256(10) 0.0435(12) 0.0355(11) -0.0003(9) 0.0164(9) 0.0012(8)
C10 0.0253(9) 0.0322(10) 0.0286(10) -0.0012(8) 0.0144(8) -0.0005(8)
C11 0.0239(9) 0.0346(11) 0.0303(10) -0.0063(8) 0.0162(8) -0.0047(8)
C12 0.0235(9) 0.0305(10) 0.0314(10) -0.0043(8) 0.0169(8) -0.0009(7)
C13 0.0264(9) 0.0334(10) 0.0327(10) -0.0050(8) 0.0193(9) -0.0019(8)
C14 0.0283(10) 0.0373(11) 0.0305(10) -0.0063(8) 0.0139(9) -0.0014(8)
C15 0.0318(10) 0.0396(11) 0.0295(10) 0.0006(8) 0.0171(9) 0.0032(9)
C16 0.0351(11) 0.0307(10) 0.0390(11) -0.0005(8) 0.0254(9) 0.0016(8)
C17 0.0297(10) 0.0317(10) 0.0322(10) -0.0065(8) 0.0195(9) -0.0035(8)
C18 0.0612(16) 0.0493(14) 0.0456(14) 0.0093(11) 0.0279(13) -0.0060(12)
C19 0.0304(11) 0.0402(12) 0.0590(15) -0.0123(11) 0.0226(11) -0.0010(9)
C20 0.041(2) 0.027(2) 0.054(3) -0.002(2) 0.035(2) 0.0022(17)
C21 0.038(3) 0.037(3) 0.085(4) -0.013(3) 0.047(3) 0.000(2)

loop_
_atom_type_symbol
_atom_type_description
_atom_type_scat_dispersion_real
_atom_type_scat_dispersion_imag
_atom_type_scat_source
C C 0.0181 0.0091 'International Tables Vol C Tables 4.2.6.8 and 6.1.1.4'
H H 0.0000 0.0000 'International Tables Vol C Tables 4.2.6.8 and 6.1.1.4'
O O 0.0492 0.0322 'International Tables Vol C Tables 4.2.6.8 and 6.1.1.4'

loop_
_geom_angle_atom_site_label_1
_geom_angle_atom_site_label_2
_geom_angle_atom_site_label_3
_geom_angle
C2 O1 C5 109.70(13)
C3 O2 H2 109.4
C4 O3 C11 110.97(14)
C16 O4 C18 117.66(17)
C2 C1 C10 99.37(15)
C2 C1 H1A 111.9
C10 C1 H1A 111.9
C2 C1 H1B 111.9
C10 C1 H1B 111.9
H1A C1 H1B 109.6
O1 C2 C13 110.84(15)
O1 C2 C1 103.97(15)
C13 C2 C1 107.52(16)
O1 C2 H2A 111.4
C13 C2 H2A 111.4
C1 C2 H2A 111.4
O2 C3 C4 105.71(15)
O2 C3 C19 110.26(18)
C4 C3 C19 112.01(16)
O2 C3 H3 109.6
C4 C3 H3 109.6
C19 C3 H3 109.6
O3 C4 C3 109.06(15)
O3 C4 C5 105.67(15)
C3 C4 C5 117.37(15)
O3 C4 H4 108.1
C3 C4 H4 108.1
C5 C4 H4 108.1
O1 C5 C6 108.91(15)
O1 C5 C10 103.57(14)
C6 C5 C10 114.69(16)
O1 C5 C4 109.58(15)
C6 C5 C4 115.43(17)
C10 C5 C4 103.92(15)
C5 C6 C7 113.26(16)
C5 C6 H6A 108.9
C7 C6 H6A 108.9
C5 C6 H6B 108.9
C7 C6 H6B 108.9
H6A C6 H6B 107.7
C8 C7 C6 110.49(18)
C8 C7 H7A 109.6
C6 C7 H7A 109.6
C8 C7 H7B 109.6
C6 C7 H7B 109.6
H7A C7 H7B 108.1
C7 C8 C9 110.57(17)
C7 C8 H8A 109.5
C9 C8 H8A 109.5
C7 C8 H8B 109.5
C9 C8 H8B 109.5
H8A C8 H8B 108.1
C8 C9 C10 112.94(16)
C8 C9 H9A 109.0
C10 C9 H9A 109.0
C8 C9 H9B 109.0
C10 C9 H9B 109.0
H9A C9 H9B 107.8
C1 C10 C5 101.27(15)
C1 C10 C9 114.94(16)
C5 C10 C9 113.83(16)
C1 C10 C11 112.56(16)
C5 C10 C11 101.54(15)
C9 C10 C11 111.53(15)
O3 C11 C12 109.75(15)
O3 C11 C10 105.94(15)
C12 C11 C10 114.58(15)
O3 C11 H11 108.8
C12 C11 H11 108.8
C10 C11 H11 108.8
C17 C12 C13 119.80(18)
C17 C12 C11 121.29(16)
C13 C12 C11 118.91(17)
C14 C13 C12 118.71(18)
C14 C13 C2 124.74(17)
C12 C13 C2 116.20(17)
C15 C14 C13 121.62(18)
C15 C14 H14 119.2
C13 C14 H14 119.2
C14 C15 C16 119.24(18)
C14 C15 H15 120.4
C16 C15 H15 120.4
O4 C16 C15 125.03(18)
O4 C16 C17 115.20(17)
C15 C16 C17 119.76(19)
C12 C17 C16 120.87(18)
C12 C17 H17 119.6
C16 C17 H17 119.6
O4 C18 H18A 109.5
O4 C18 H18B 109.5
H18A C18 H18B 109.5
O4 C18 H18C 109.5
H18A C18 H18C 109.5
H18B C18 H18C 109.5
C20B C19 C3 111.9(3)
C20B C19 C20 26.8(2)
C3 C19 C20 113.4(2)
C20B C19 H19A 130.0
C3 C19 H19A 108.9
C20 C19 H19A 108.9
C20B C19 H19B 85.2
C3 C19 H19B 108.9
C20 C19 H19B 108.9
H19A C19 H19B 107.7
C20B C19 H19C 109.2
C3 C19 H19C 109.2
C20 C19 H19C 128.3
H19A C19 H19C 82.5
H19B C19 H19C 27.1
C20B C19 H19D 109.2
C3 C19 H19D 109.2
C20 C19 H19D 84.3
H19A C19 H19D 27.7
H19B C19 H19D 129.7
H19C C19 H19D 107.9
C21 C20 C19 122.8(6)
C21 C20 H20 118.6
C19 C20 H20 118.6
C20 C21 H21A 120.0
C20 C21 H21B 120.0
H21A C21 H21B 120.0
C21B C20B C19 124.2(9)
C21B C20B H20B 117.9
C19 C20B H20B 117.9
C20B C21B H21C 120.0
C20B C21B H21D 120.0
H21C C21B H21D 120.0

loop_
_geom_bond_atom_site_label_1
_geom_bond_atom_site_label_2
_geom_bond_distance
O1 C2 1.455(2)
O1 C5 1.460(2)
O2 C3 1.426(2)
O2 H2 0.8400
O3 C4 1.438(2)
O3 C11 1.447(2)
O4 C16 1.369(2)
O4 C18 1.420(3)
C1 C2 1.526(3)
C1 C10 1.528(3)
C1 H1A 0.9700
C1 H1B 0.9700
C2 C13 1.498(3)
C2 H2A 0.9800
C3 C4 1.518(3)
C3 C19 1.524(3)
C3 H3 0.9800
C4 C5 1.532(3)
C4 H4 0.9800
C5 C6 1.529(3)
C5 C10 1.530(3)
C6 C7 1.530(3)
C6 H6A 0.9700
C6 H6B 0.9700
C7 C8 1.522(3)
C7 H7A 0.9700
C7 H7B 0.9700
C8 C9 1.524(3)
C8 H8A 0.9700
C8 H8B 0.9700
C9 C10 1.536(3)
C9 H9A 0.9700
C9 H9B 0.9700
C10 C11 1.546(3)
C11 C12 1.517(3)
C11 H11 0.9800
C12 C17 1.378(3)
C12 C13 1.409(2)
C13 C14 1.389(3)
C14 C15 1.387(3)
C14 H14 0.9300
C15 C16 1.390(3)
C15 H15 0.9300
C16 C17 1.397(3)
C17 H17 0.9300
C18 H18A 0.9600
C18 H18B 0.9600
C18 H18C 0.9600
C19 C20B 1.475(6)
C19 C20 1.542(5)
C19 H19A 0.9700
C19 H19B 0.9700
C19 H19C 0.9700
C19 H19D 0.9700
C20 C21 1.298(10)
C20 H20 0.9300
C21 H21A 0.9300
C21 H21B 0.9300
C20B C21B 1.269(15)
C20B H20B 0.9300
C21B H21C 0.9300
C21B H21D 0.9300

loop_
_geom_torsion_atom_site_label_1
_geom_torsion_atom_site_label_2
_geom_torsion_atom_site_label_3
_geom_torsion_atom_site_label_4
_geom_torsion
C5 O1 C2 C13 96.59(17)
C5 O1 C2 C1 -18.66(18)
C10 C1 C2 O1 39.97(17)
C10 C1 C2 C13 -77.62(18)
C11 O3 C4 C3 135.97(16)
C11 O3 C4 C5 8.95(19)
O2 C3 C4 O3 175.29(14)
C19 C3 C4 O3 55.2(2)
O2 C3 C4 C5 -64.7(2)
C19 C3 C4 C5 175.22(18)
C2 O1 C5 C6 111.75(17)
C2 O1 C5 C10 -10.72(18)
C2 O1 C5 C4 -121.12(16)
O3 C4 C5 O1 82.70(17)
C3 C4 C5 O1 -39.1(2)
O3 C4 C5 C6 -153.94(15)
C3 C4 C5 C6 84.3(2)
O3 C4 C5 C10 -27.47(18)
C3 C4 C5 C10 -149.28(17)
O1 C5 C6 C7 -160.83(17)
C10 C5 C6 C7 -45.3(2)
C4 C5 C6 C7 75.4(2)
C5 C6 C7 C8 54.4(2)
C6 C7 C8 C9 -59.6(2)
C7 C8 C9 C10 56.1(2)
C2 C1 C10 C5 -45.95(18)
C2 C1 C10 C9 -169.11(16)
C2 C1 C10 C11 61.73(19)
O1 C5 C10 C1 35.65(17)
C6 C5 C10 C1 -82.90(19)
C4 C5 C10 C1 150.17(15)
O1 C5 C10 C9 159.57(15)
C6 C5 C10 C9 41.0(2)
C4 C5 C10 C9 -85.91(19)
O1 C5 C10 C11 -80.46(16)
C6 C5 C10 C11 161.00(16)
C4 C5 C10 C11 34.06(17)
C8 C9 C10 C1 69.6(2)
C8 C9 C10 C5 -46.6(2)
C8 C9 C10 C11 -160.74(18)
C4 O3 C11 C12 -111.11(17)
C4 O3 C11 C10 13.10(18)
C1 C10 C11 O3 -136.80(15)
C5 C10 C11 O3 -29.29(17)
C9 C10 C11 O3 92.30(18)
C1 C10 C11 C12 -15.7(2)
C5 C10 C11 C12 91.85(18)
C9 C10 C11 C12 -146.56(16)
O3 C11 C12 C17 -81.9(2)
C10 C11 C12 C17 159.07(18)
O3 C11 C12 C13 97.66(19)
C10 C11 C12 C13 -21.4(2)
C17 C12 C13 C14 -0.7(3)
C11 C12 C13 C14 179.70(17)
C17 C12 C13 C2 -174.23(17)
C11 C12 C13 C2 6.2(3)
O1 C2 C13 C14 119.2(2)
C1 C2 C13 C14 -127.8(2)
O1 C2 C13 C12 -67.7(2)
C1 C2 C13 C12 45.3(2)
C12 C13 C14 C15 0.7(3)
C2 C13 C14 C15 173.65(19)
C13 C14 C15 C16 -0.5(3)
C18 O4 C16 C15 -3.9(3)
C18 O4 C16 C17 176.76(19)
C14 C15 C16 O4 -178.94(19)
C14 C15 C16 C17 0.3(3)
C13 C12 C17 C16 0.5(3)
C11 C12 C17 C16 -179.91(17)
O4 C16 C17 C12 179.01(17)
C15 C16 C17 C12 -0.3(3)
O2 C3 C19 C20B 79.7(5)
C4 C3 C19 C20B -162.9(5)
O2 C3 C19 C20 50.7(4)
C4 C3 C19 C20 168.1(4)
C20B C19 C20 C21 57.0(9)
C3 C19 C20 C21 149.5(7)
C3 C19 C20B C21B -136.4(9)
C20 C19 C20B C21B -37.5(10)
